data_2202486
loop_
_publ_author_name
'M.Subha Nandhini'
'R.V. Krishnakumar'
S.Natarajan

_publ_section_title
;
 A hydrated complex of <small>DL</small>-alanine with cadmium chloride
;
_journal_issue 9
_journal_name_full 'Acta Crystallographica Section E'
_journal_page_first m756
_journal_page_last m758
_journal_paper_doi 10.1107/S1600536803017720
_journal_volume 59
_journal_year 2003
_chemical_formula_iupac '[Cd Cl2 (C3 H7 N O2)], H2 O'
_chemical_formula_moiety 'C3 H7 Cd Cl2 N O2, H2O'
_chemical_formula_sum 'C3 H9 Cd Cl2 N O3'
_chemical_formula_weight 290.42
_chemical_name_common catena-Poly[[dicadmium(II)]-\m-DL-alanine-di-\m-chloro-monohydrato]
_chemical_name_systematic
;
catena-poly[[[dicadmium(II)]-\m-DL-alanine-di-\m-chloro] monohydrate]
;
_space_group_IT_number 14
_symmetry_cell_setting monoclinic
_symmetry_space_group_name_Hall '-P 2ybc'
_symmetry_space_group_name_H-M 'P 1 21/c 1'
_atom_sites_solution_hydrogens geom
_atom_sites_solution_primary direct
_atom_sites_solution_secondary difmap
_audit_creation_method SHELXL-97
_cell_angle_alpha 90.00
_cell_angle_beta 107.98(2)
_cell_angle_gamma 90.00
_cell_formula_units_Z 4
_cell_length_a 7.1190(15)
_cell_length_b 14.408(3)
_cell_length_c 8.6396(13)
_cell_measurement_reflns_used 25
_cell_measurement_temperature 293(2)
_cell_measurement_theta_max 32
_cell_measurement_theta_min 19
_cell_volume 842.9(3)
_computing_cell_refinement 'CAD-4 Software'
_computing_data_collection 'CAD-4 Software (Enraf-Nonius, 1989)'
_computing_data_reduction 'CAD-4 Software'
_computing_molecular_graphics 'PLATON (Spek, 1999) and ORTEPIII (Johnson & Burnett, 1996)'
_computing_publication_material SHELXL97
_computing_structure_refinement 'SHELXL97 (Sheldrick, 1997)'
_computing_structure_solution 'SHELXS97 (Sheldrick, 1990)'
_diffrn_ambient_temperature 293(2)
_diffrn_measured_fraction_theta_full 0.999
_diffrn_measured_fraction_theta_max 0.999
_diffrn_measurement_device_type 'Enraf-Nonius sealed tube'
_diffrn_measurement_method \w-2\q
_diffrn_radiation_monochromator graphite
_diffrn_radiation_source 'fine-focus sealed tube'
_diffrn_radiation_type MoK\a
_diffrn_radiation_wavelength 0.71073
_diffrn_reflns_av_R_equivalents 0.0954
_diffrn_reflns_av_sigmaI/netI 0.0222
_diffrn_reflns_limit_h_max 8
_diffrn_reflns_limit_h_min -8
_diffrn_reflns_limit_k_max 17
_diffrn_reflns_limit_k_min 0
_diffrn_reflns_limit_l_max 10
_diffrn_reflns_limit_l_min -9
_diffrn_reflns_number 1797
_diffrn_reflns_theta_full 25.28
_diffrn_reflns_theta_max 25.28
_diffrn_reflns_theta_min 2.83
_diffrn_standards_decay_% 0.1
_diffrn_standards_interval_time 60
_diffrn_standards_number 2
_exptl_absorpt_coefficient_mu 3.176
_exptl_absorpt_correction_T_max 0.728
_exptl_absorpt_correction_T_min 0.639
_exptl_absorpt_correction_type '\y scan'
_exptl_absorpt_process_details '(North et al., 1968)'
_exptl_crystal_colour colourless
_exptl_crystal_density_diffrn 2.289
_exptl_crystal_density_meas 2.29
_exptl_crystal_density_method 'flotation in a mixture of carbon tetrachloride and bromoform'
_exptl_crystal_description 'transparent plate'
_exptl_crystal_F_000 560
_exptl_crystal_size_max 0.18
_exptl_crystal_size_mid 0.12
_exptl_crystal_size_min 0.10
_refine_diff_density_max 2.574
_refine_diff_density_min -2.891
_refine_ls_extinction_method none
_refine_ls_goodness_of_fit_ref 1.154
_refine_ls_hydrogen_treatment constr
_refine_ls_matrix_type full
_refine_ls_number_parameters 94
_refine_ls_number_reflns 1541
_refine_ls_number_restraints 0
_refine_ls_restrained_S_all 1.154
_refine_ls_R_factor_all 0.0489
_refine_ls_R_factor_gt 0.0479
_refine_ls_shift/su_max <0.001
_refine_ls_shift/su_mean 0.000
_refine_ls_structure_factor_coef Fsqd
_refine_ls_weighting_details 'calc w = 1/[\s^2^(Fo^2^)+(0.096P)^2^+1.0634P] where P = (Fo^2^+2Fc^2^)/3'
_refine_ls_weighting_scheme calc
_refine_ls_wR_factor_gt 0.1320
_refine_ls_wR_factor_ref 0.1335
_reflns_number_gt 1469
_reflns_number_total 1541
_reflns_threshold_expression I>2\s(I)
_cod_data_source_file ci6253.cif
_cod_data_source_block I
_cod_original_sg_symbol_H-M 'P 21/c'
_cod_database_code 2202486
_cod_database_fobs_code 2202486

loop_
_symmetry_equiv_pos_as_xyz
'x, y, z'
'-x, y+1/2, -z+1/2'
'-x, -y, -z'
'x, -y-1/2, z-1/2'

loop_
_atom_site_label
_atom_site_fract_x
_atom_site_fract_y
_atom_site_fract_z
_atom_site_U_iso_or_equiv
_atom_site_adp_type
_atom_site_calc_flag
_atom_site_refinement_flags
_atom_site_occupancy
_atom_site_disorder_assembly
_atom_site_disorder_group
_atom_site_type_symbol
Cd1 0.5000 0.0000 1.0000 0.0067(3) Uani d S 1 . . Cd
Cd2 1.0000 0.0000 1.0000 0.0088(3) Uani d S 1 . . Cd
Cl1 0.66360(12) 0.01708(7) 0.76270(10) 0.0129(3) Uani d . 1 . . Cl
Cl2 0.82562(11) 0.05798(6) 1.20109(10) 0.0154(3) Uani d . 1 . . Cl
O3 0.6809(4) 0.2414(2) 0.7618(4) 0.0311(7) Uani d . 1 . . O
O1 0.3931(4) 0.14897(17) 0.9765(3) 0.0183(6) Uani d . 1 . . O
O2 0.0712(4) 0.15519(17) 0.9545(3) 0.0198(6) Uani d . 1 . . O
N1 0.4428(5) 0.3237(2) 0.9441(4) 0.0222(7) Uani d . 1 . . N
H1A 0.4861 0.2908 0.8748 0.033 Uiso calc R 1 . . H
H1B 0.5206 0.3137 1.0452 0.033 Uiso calc R 1 . . H
H1C 0.4445 0.3838 0.9206 0.033 Uiso calc R 1 . . H
C1 0.2340(5) 0.1899(2) 0.9571(4) 0.0131(7) Uani d . 1 . . C
C2 0.2358(5) 0.2949(2) 0.9300(4) 0.0155(7) Uani d . 1 . . C
H2 0.1513 0.3085 0.8193 0.019 Uiso calc R 1 . . H
C3 0.1636(6) 0.3507(3) 1.0470(4) 0.0229(8) Uani d . 1 . . C
H3A 0.1692 0.4156 1.0235 0.034 Uiso calc R 1 . . H
H3B 0.2456 0.3385 1.1562 0.034 Uiso calc R 1 . . H
H3C 0.0297 0.3337 1.0362 0.034 Uiso calc R 1 . . H

loop_
_atom_site_aniso_label
_atom_site_aniso_U_11
_atom_site_aniso_U_22
_atom_site_aniso_U_33
_atom_site_aniso_U_12
_atom_site_aniso_U_13
_atom_site_aniso_U_23
Cd1 0.0062(4) 0.0051(4) 0.0085(4) 0.00054(10) 0.0019(3) -0.00156(10)
Cd2 0.0081(4) 0.0095(4) 0.0102(4) -0.00016(10) 0.0048(3) -0.00043(11)
Cl1 0.0168(5) 0.0155(5) 0.0059(5) 0.0004(3) 0.0026(3) 0.0003(3)
Cl2 0.0135(5) 0.0212(5) 0.0108(5) -0.0029(3) 0.0026(3) -0.0099(3)
O3 0.0320(16) 0.0233(16) 0.0347(16) -0.0006(12) 0.0054(13) 0.0129(12)
O1 0.0198(13) 0.0076(11) 0.0258(14) 0.0025(10) 0.0043(11) 0.0021(10)
O2 0.0179(13) 0.0109(12) 0.0312(15) -0.0024(10) 0.0084(11) 0.0042(11)
N1 0.0283(17) 0.0109(14) 0.0268(18) -0.0018(13) 0.0077(15) 0.0037(13)
C1 0.0215(18) 0.0128(17) 0.0047(14) 0.0021(14) 0.0033(11) 0.0012(13)
C2 0.0221(17) 0.0135(17) 0.0082(16) -0.0004(13) 0.0007(13) 0.0005(13)
C3 0.037(2) 0.0177(18) 0.0142(18) 0.0069(16) 0.0087(16) -0.0024(15)

loop_
_atom_type_symbol
_atom_type_description
_atom_type_scat_dispersion_real
_atom_type_scat_dispersion_imag
_atom_type_scat_source
Cd Cd 0.1185 4.6533 'International Tables Vol C Tables 4.2.6.8 and 6.1.1.4'
Cl Cl 0.3639 0.7018 'International Tables Vol C Tables 4.2.6.8 and 6.1.1.4'
C C 0.0181 0.0091 'International Tables Vol C Tables 4.2.6.8 and 6.1.1.4'
H H 0.0000 0.0000 'International Tables Vol C Tables 4.2.6.8 and 6.1.1.4'
N N 0.0311 0.0180 'International Tables Vol C Tables 4.2.6.8 and 6.1.1.4'
O O 0.0492 0.0322 'International Tables Vol C Tables 4.2.6.8 and 6.1.1.4'

loop_
_geom_angle_atom_site_label_1
_geom_angle_atom_site_label_2
_geom_angle_atom_site_label_3
_geom_angle_site_symmetry_1
_geom_angle_site_symmetry_3
_geom_angle
_geom_angle_publ_flag
O1 Cd1 O1 . 3_657 180.0 yes
O1 Cd1 Cl2 . . 87.73(7) yes
O1 Cd1 Cl2 3_657 . 92.27(7) yes
O1 Cd1 Cl2 . 3_657 92.27(7) yes
O1 Cd1 Cl2 3_657 3_657 87.73(7) yes
Cl2 Cd1 Cl2 . 3_657 180.0 yes
O1 Cd1 Cl1 . . 93.33(7) yes
O1 Cd1 Cl1 3_657 . 86.67(7) yes
Cl2 Cd1 Cl1 . . 88.44(3) yes
Cl2 Cd1 Cl1 3_657 . 91.56(3) yes
O1 Cd1 Cl1 . 3_657 86.67(7) yes
O1 Cd1 Cl1 3_657 3_657 93.33(7) yes
Cl2 Cd1 Cl1 . 3_657 91.56(3) yes
Cl2 Cd1 Cl1 3_657 3_657 88.44(3) yes
Cl1 Cd1 Cl1 . 3_657 180.0 yes
O2 Cd2 O2 3_657 1_655 180.0 yes
O2 Cd2 Cl2 3_657 . 91.27(7) yes
O2 Cd2 Cl2 1_655 . 88.73(7) yes
O2 Cd2 Cl2 3_657 3_757 88.73(7) yes
O2 Cd2 Cl2 1_655 3_757 91.27(7) yes
Cl2 Cd2 Cl2 . 3_757 180.0 yes
O2 Cd2 Cl1 3_657 . 91.59(7) yes
O2 Cd2 Cl1 1_655 . 88.41(7) yes
Cl2 Cd2 Cl1 . . 89.02(3) yes
Cl2 Cd2 Cl1 3_757 . 90.98(3) yes
O2 Cd2 Cl1 3_657 3_757 88.41(7) yes
O2 Cd2 Cl1 1_655 3_757 91.59(7) yes
Cl2 Cd2 Cl1 . 3_757 90.98(3) yes
Cl2 Cd2 Cl1 3_757 3_757 89.02(3) yes
Cl1 Cd2 Cl1 . 3_757 180.0 yes
C1 O1 Cd1 . . 136.8(2) ?
C1 O2 Cd2 . 1_455 128.3(2) ?
C2 N1 H1A . . 109.5 ?
C2 N1 H1B . . 109.5 ?
H1A N1 H1B . . 109.5 ?
C2 N1 H1C . . 109.5 ?
H1A N1 H1C . . 109.5 ?
H1B N1 H1C . . 109.5 ?
O1 C1 O2 . . 127.7(3) yes
O1 C1 C2 . . 116.1(3) yes
O2 C1 C2 . . 116.2(3) yes
N1 C2 C3 . . 109.2(3) yes
N1 C2 C1 . . 108.4(3) yes
C3 C2 C1 . . 113.9(3) yes
N1 C2 H2 . . 108.4 ?
C3 C2 H2 . . 108.4 ?
C1 C2 H2 . . 108.4 ?
C2 C3 H3A . . 109.5 ?
C2 C3 H3B . . 109.5 ?
H3A C3 H3B . . 109.5 ?
C2 C3 H3C . . 109.5 ?
H3A C3 H3C . . 109.5 ?
H3B C3 H3C . . 109.5 ?

loop_
_geom_bond_atom_site_label_1
_geom_bond_atom_site_label_2
_geom_bond_site_symmetry_2
_geom_bond_distance
_geom_bond_publ_flag
Cd1 O1 . 2.265(2) yes
Cd1 O1 3_657 2.265(2) yes
Cd1 Cl2 . 2.5697(10) yes
Cd1 Cl2 3_657 2.5697(10) yes
Cd1 Cl1 . 2.6635(9) yes
Cd1 Cl1 3_657 2.6635(9) yes
Cd2 O2 3_657 2.352(3) yes
Cd2 O2 1_655 2.352(3) yes
Cd2 Cl2 . 2.5669(8) yes
Cd2 Cl2 3_757 2.5669(8) yes
Cd2 Cl1 . 2.6397(11) yes
Cd2 Cl1 3_757 2.6397(11) yes
Cl1 Cd2 3_757 2.6397(11) yes
Cl2 Cd2 3_757 2.5669(8) yes
O1 C1 . 1.241(4) yes
O2 C1 . 1.256(4) yes
O2 Cd2 1_455 2.352(3) ?
N1 C2 . 1.500(5) yes
N1 H1A . 0.89 ?
N1 H1B . 0.89 ?
N1 H1C . 0.89 ?
C1 C2 . 1.532(5) yes
C2 C3 . 1.501(5) yes
C2 H2 . 0.98 ?
C3 H3A . 0.96 ?
C3 H3B . 0.96 ?
C3 H3C . 0.96 ?

loop_
_geom_hbond_atom_site_label_D
_geom_hbond_atom_site_label_H
_geom_hbond_atom_site_label_A
_geom_hbond_site_symmetry_A
_geom_hbond_distance_DH
_geom_hbond_distance_HA
_geom_hbond_distance_DA
_geom_hbond_angle_DHA
N1 H1A O3 . 0.89 2.05 2.900(5) 158
N1 H1B O3 4_566 0.89 2.03 2.901(5) 166
N1 H1C Cl1 2_656 0.89 2.46 3.270(3) 152

loop_
_geom_torsion_atom_site_label_1
_geom_torsion_atom_site_label_2
_geom_torsion_atom_site_label_3
_geom_torsion_atom_site_label_4
_geom_torsion_site_symmetry_1
_geom_torsion_site_symmetry_4
_geom_torsion
_geom_torsion_publ_flag
O2 Cd2 Cl1 Cd1 3_657 . 67.44(7) ?
O2 Cd2 Cl1 Cd1 1_655 . -112.56(7) ?
Cl2 Cd2 Cl1 Cd1 . . -23.80(2) ?
Cl2 Cd2 Cl1 Cd1 3_757 . 156.20(2) ?
O1 Cd1 Cl1 Cd2 . 3_757 111.42(7) ?
O1 Cd1 Cl1 Cd2 3_657 3_757 -68.58(7) ?
Cl2 Cd1 Cl1 Cd2 . . 23.78(2) ?
Cl2 Cd1 Cl1 Cd2 3_657 . -156.22(2) ?
O2 Cd2 Cl2 Cd1 3_657 . -66.96(7) ?
O2 Cd2 Cl2 Cd1 1_655 . 113.04(7) ?
Cl1 Cd2 Cl2 Cd1 . . 24.62(3) ?
Cl1 Cd2 Cl2 Cd1 3_757 . -155.38(3) ?
O1 Cd1 Cl2 Cd2 . 3_757 -117.78(7) ?
O1 Cd1 Cl2 Cd2 3_657 3_757 62.22(7) ?
Cl1 Cd1 Cl2 Cd2 . 3_757 -24.39(3) ?
Cl1 Cd1 Cl2 Cd2 3_657 3_757 155.61(3) ?
O1 Cd1 Cl2 Cd2 . . -117.78(7) ?
O1 Cd1 Cl2 Cd2 3_657 . 62.22(7) ?
Cl1 Cd1 Cl2 Cd2 . . -24.39(3) ?
Cl1 Cd1 Cl2 Cd2 3_657 . 155.61(3) ?
Cl2 Cd1 O1 C1 . . -145.1(3) ?
Cl2 Cd1 O1 C1 3_657 . 34.9(3) ?
Cl1 Cd1 O1 C1 . . 126.6(3) ?
Cl1 Cd1 O1 C1 3_657 . -53.4(3) ?
Cd1 O1 C1 O2 . . 5.2(6) ?
Cd1 O1 C1 C2 . . -173.6(2) ?
Cd2 O2 C1 O1 1_455 . 3.9(6) ?
Cd2 O2 C1 C2 1_455 . -177.3(2) ?
O1 C1 C2 N1 . . -3.4(4) yes
O2 C1 C2 N1 . . 177.7(3) yes
O1 C1 C2 C3 . . -125.2(3) yes
O2 C1 C2 C3 . . 55.9(4) yes
